data_7224324
loop_
_publ_author_name
'Suhonen, Aku'
'Kortelainen, Minna'
'Nauha, Elisa'
'Yliniemel\"a-Sipari, Sanna'
'Pihko, Petri M.'
'Nissinen, Maija'

_publ_section_title
;
 Conformational properties and folding analysis of a series of seven
 oligoamide foldamers
;
_journal_issue 11
_journal_name_full CrystEngComm
_journal_page_first 2005
_journal_paper_doi 10.1039/C5CE02458G
_journal_volume 18
_journal_year 2016
_chemical_formula_moiety 'C26 H20 N4 O3, C H2 Cl2'
_chemical_formula_sum 'C27 H22 Cl2 N4 O3'
_chemical_formula_weight 521.39
_chemical_name_systematic
; 
 ? 
;
_space_group_IT_number 2
_symmetry_cell_setting triclinic
_symmetry_space_group_name_Hall '-P 1'
_symmetry_space_group_name_H-M 'P -1'
_atom_sites_solution_hydrogens geom
_atom_sites_solution_primary direct
_atom_sites_solution_secondary difmap
_audit_creation_method SHELXL-97
_audit_update_record
;
2015-11-12 deposited with the CCDC.
2016-02-12 downloaded from the CCDC.
;
_cell_angle_alpha 112.097(2)
_cell_angle_beta 93.024(2)
_cell_angle_gamma 101.520(2)
_cell_formula_units_Z 2
_cell_length_a 8.9343(2)
_cell_length_b 12.0833(2)
_cell_length_c 13.1298(2)
_cell_measurement_temperature 173(2)
_cell_volume 1274.04(5)
_computing_structure_refinement 'SHELXL-97 (Sheldrick, 1997)'
_computing_structure_solution 'SHELXS-97 (Sheldrick, 1990)'
_diffrn_ambient_temperature 173(2)
_diffrn_measured_fraction_theta_full 0.951
_diffrn_measured_fraction_theta_max 0.951
_diffrn_measurement_device_type 'KappaCCD, Cu, APEX II'
_diffrn_radiation_monochromator graphite
_diffrn_radiation_source 'fine-focus sealed tube'
_diffrn_radiation_type CuK\a
_diffrn_radiation_wavelength 1.54178
_diffrn_reflns_av_R_equivalents 0.0863
_diffrn_reflns_av_sigmaI/netI 0.0551
_diffrn_reflns_limit_h_max 10
_diffrn_reflns_limit_h_min -10
_diffrn_reflns_limit_k_max 14
_diffrn_reflns_limit_k_min -14
_diffrn_reflns_limit_l_max 15
_diffrn_reflns_limit_l_min -15
_diffrn_reflns_number 5929
_diffrn_reflns_theta_full 66.68
_diffrn_reflns_theta_max 66.68
_diffrn_reflns_theta_min 3.67
_exptl_absorpt_coefficient_mu 2.594
_exptl_absorpt_correction_T_max 0.7814
_exptl_absorpt_correction_T_min 0.4725
_exptl_absorpt_correction_type multi-scan
_exptl_absorpt_process_details
;
Denzo (otwinowski, Borek, Majewski & Minor, 2003) 
;
_exptl_crystal_colour colorless
_exptl_crystal_density_diffrn 1.359
_exptl_crystal_density_method 'not measured'
_exptl_crystal_description block
_exptl_crystal_F_000 540
_exptl_crystal_size_max 0.34
_exptl_crystal_size_mid 0.18
_exptl_crystal_size_min 0.10
_refine_diff_density_max 0.538
_refine_diff_density_min -0.604
_refine_diff_density_rms 0.059
_refine_ls_extinction_method none
_refine_ls_goodness_of_fit_ref 1.052
_refine_ls_hydrogen_treatment mixed
_refine_ls_matrix_type full
_refine_ls_number_parameters 352
_refine_ls_number_reflns 4297
_refine_ls_number_restraints 0
_refine_ls_restrained_S_all 1.052
_refine_ls_R_factor_all 0.0838
_refine_ls_R_factor_gt 0.0657
_refine_ls_shift/su_max 0.000
_refine_ls_shift/su_mean 0.000
_refine_ls_structure_factor_coef Fsqd
_refine_ls_weighting_details 'calc w=1/[\s^2^(Fo^2^)+(0.0883P)^2^+0.9735P] where P=(Fo^2^+2Fc^2^)/3'
_refine_ls_weighting_scheme calc
_refine_ls_wR_factor_gt 0.1671
_refine_ls_wR_factor_ref 0.1830
_reflns_number_gt 3295
_reflns_number_total 4297
_reflns_threshold_expression >2sigma(I)
_cod_data_source_file c5ce02458g2.cif
_cod_data_source_block 2-DCM-1-S1
_cod_depositor_comments 'Adding full bibliography for 7224320--7224336.cif.'
_cod_original_cell_volume 1274.04(4)
_cod_original_sg_symbol_H-M P-1
_cod_database_code 7224324

loop_
_symmetry_equiv_pos_as_xyz
'x, y, z'
'-x, -y, -z'

loop_
_atom_site_label
_atom_site_type_symbol
_atom_site_fract_x
_atom_site_fract_y
_atom_site_fract_z
_atom_site_U_iso_or_equiv
_atom_site_adp_type
_atom_site_occupancy
_atom_site_symmetry_multiplicity
_atom_site_calc_flag
_atom_site_refinement_flags
_atom_site_disorder_assembly
_atom_site_disorder_group
O1 O 0.4580(2) 0.31247(18) 0.11885(17) 0.0425(5) Uani 1 1 d . . .
O2 O 0.4699(2) 0.75837(18) 0.28142(16) 0.0419(5) Uani 1 1 d . . .
O3 O 0.1937(2) 1.0159(2) -0.06716(18) 0.0485(6) Uani 1 1 d . . .
N1 N 0.4862(3) 0.5192(2) 0.1778(2) 0.0385(6) Uani 1 1 d . . .
H1N H 0.453(4) 0.585(3) 0.219(3) 0.046 Uiso 1 1 d . . .
N2 N 0.5372(3) 0.7188(2) 0.1085(2) 0.0359(5) Uani 1 1 d . . .
H2N H 0.519(4) 0.731(3) 0.043(3) 0.043 Uiso 1 1 d . . .
N3 N 0.3512(3) 0.8831(2) -0.1252(2) 0.0386(6) Uani 1 1 d . . .
H3N H 0.390(4) 0.835(3) -0.104(3) 0.046 Uiso 1 1 d . . .
N4 N 0.3547(3) 0.8566(2) 0.07201(19) 0.0342(5) Uani 1 1 d . . .
C1 C 0.2394(4) 0.5046(3) 0.3062(3) 0.0479(8) Uani 1 1 d . . .
H1 H 0.3085 0.5829 0.3281 0.057 Uiso 1 1 calc R . .
C2 C 0.1050(4) 0.4930(4) 0.3537(3) 0.0581(9) Uani 1 1 d . . .
H2 H 0.0808 0.5636 0.4068 0.070 Uiso 1 1 calc R . .
C3 C 0.0069(4) 0.3789(4) 0.3235(3) 0.0565(9) Uani 1 1 d . . .
H3 H -0.0845 0.3708 0.3566 0.068 Uiso 1 1 calc R . .
C4 C 0.0403(4) 0.2767(4) 0.2460(3) 0.0590(9) Uani 1 1 d . . .
H4 H -0.0278 0.1983 0.2256 0.071 Uiso 1 1 calc R . .
C5 C 0.1734(4) 0.2879(3) 0.1974(3) 0.0502(8) Uani 1 1 d . . .
H5 H 0.1963 0.2171 0.1437 0.060 Uiso 1 1 calc R . .
C6 C 0.2729(3) 0.4018(3) 0.2267(2) 0.0373(6) Uani 1 1 d . . .
C7 C 0.4151(3) 0.4071(3) 0.1703(2) 0.0360(6) Uani 1 1 d . . .
C8 C 0.6298(3) 0.5541(3) 0.1432(2) 0.0371(7) Uani 1 1 d . . .
C9 C 0.7485(4) 0.4954(3) 0.1445(3) 0.0445(7) Uani 1 1 d . . .
H9 H 0.7326 0.4266 0.1647 0.053 Uiso 1 1 calc R . .
C10 C 0.8896(4) 0.5370(3) 0.1164(3) 0.0497(8) Uani 1 1 d . . .
H10 H 0.9705 0.4967 0.1175 0.060 Uiso 1 1 calc R . .
C11 C 0.9136(4) 0.6370(3) 0.0867(3) 0.0471(8) Uani 1 1 d . . .
H11 H 1.0103 0.6648 0.0668 0.057 Uiso 1 1 calc R . .
C12 C 0.7968(3) 0.6961(3) 0.0861(2) 0.0419(7) Uani 1 1 d . . .
H12 H 0.8137 0.7652 0.0664 0.050 Uiso 1 1 calc R . .
C13 C 0.6548(3) 0.6555(3) 0.1140(2) 0.0351(6) Uani 1 1 d . . .
C14 C 0.4587(3) 0.7691(2) 0.1909(2) 0.0341(6) Uani 1 1 d . . .
C15 C 0.3516(3) 0.8409(3) 0.1682(2) 0.0347(6) Uani 1 1 d . . .
C16 C 0.2549(3) 0.8862(3) 0.2446(2) 0.0409(7) Uani 1 1 d . . .
H16 H 0.2578 0.8743 0.3121 0.049 Uiso 1 1 calc R . .
C17 C 0.1544(4) 0.9489(3) 0.2207(3) 0.0460(8) Uani 1 1 d . . .
H17 H 0.0848 0.9790 0.2706 0.055 Uiso 1 1 calc R . .
C18 C 0.1564(3) 0.9672(3) 0.1229(3) 0.0414(7) Uani 1 1 d . . .
H18 H 0.0885 1.0103 0.1044 0.050 Uiso 1 1 calc R . .
C19 C 0.2598(3) 0.9213(3) 0.0523(2) 0.0349(6) Uani 1 1 d . . .
C20 C 0.2661(3) 0.9450(3) -0.0528(2) 0.0371(6) Uani 1 1 d . . .
C21 C 0.3658(3) 0.8791(3) -0.2337(2) 0.0396(7) Uani 1 1 d . . .
C22 C 0.4446(5) 0.7974(4) -0.2979(3) 0.0695(12) Uani 1 1 d . . .
H22 H 0.4873 0.7476 -0.2688 0.083 Uiso 1 1 calc R . .
C23 C 0.4616(6) 0.7879(5) -0.4047(3) 0.0888(16) Uani 1 1 d . . .
H23 H 0.5148 0.7304 -0.4487 0.107 Uiso 1 1 calc R . .
C24 C 0.4029(5) 0.8601(4) -0.4483(3) 0.0662(10) Uani 1 1 d . . .
H24 H 0.4146 0.8527 -0.5220 0.079 Uiso 1 1 calc R . .
C25 C 0.3275(4) 0.9427(3) -0.3832(3) 0.0526(8) Uani 1 1 d . . .
H25 H 0.2881 0.9941 -0.4119 0.063 Uiso 1 1 calc R . .
C26 C 0.3072(4) 0.9533(3) -0.2765(3) 0.0431(7) Uani 1 1 d . . .
H26 H 0.2535 1.0108 -0.2329 0.052 Uiso 1 1 calc R . .
Cl1A Cl 0.7213(5) 0.5934(4) 0.4344(4) 0.0623(8) Uani 0.50 1 d P A 1
Cl2A Cl 0.9526(6) 0.8211(4) 0.4958(3) 0.1103(13) Uani 0.50 1 d P A 1
Cl1B Cl 0.7465(10) 0.6115(9) 0.4447(7) 0.176(4) Uani 0.50 1 d P A 2
Cl2B Cl 0.9465(8) 0.8374(12) 0.4537(8) 0.286(6) Uani 0.50 1 d P A 2
C100 C 0.7907(8) 0.7326(6) 0.4113(6) 0.133(3) Uani 1 1 d . . .
H10A H 0.8101 0.7101 0.3333 0.160 Uiso 1 1 calc R A 1
H10B H 0.7100 0.7799 0.4230 0.160 Uiso 1 1 calc R A 1

loop_
_atom_site_aniso_label
_atom_site_aniso_U_11
_atom_site_aniso_U_22
_atom_site_aniso_U_33
_atom_site_aniso_U_23
_atom_site_aniso_U_13
_atom_site_aniso_U_12
O1 0.0519(12) 0.0441(12) 0.0416(11) 0.0214(10) 0.0177(10) 0.0215(10)
O2 0.0575(13) 0.0451(12) 0.0315(11) 0.0191(9) 0.0138(9) 0.0205(10)
O3 0.0524(13) 0.0582(14) 0.0504(13) 0.0296(11) 0.0142(10) 0.0287(11)
N1 0.0407(14) 0.0408(14) 0.0432(14) 0.0219(12) 0.0162(11) 0.0167(11)
N2 0.0378(13) 0.0423(13) 0.0337(13) 0.0187(11) 0.0107(10) 0.0139(10)
N3 0.0415(14) 0.0459(14) 0.0381(13) 0.0235(12) 0.0104(11) 0.0167(11)
N4 0.0376(13) 0.0360(12) 0.0320(12) 0.0147(10) 0.0097(10) 0.0113(10)
C1 0.0518(19) 0.0485(18) 0.0507(19) 0.0233(16) 0.0208(15) 0.0168(15)
C2 0.066(2) 0.064(2) 0.057(2) 0.0278(18) 0.0336(18) 0.0303(19)
C3 0.0422(18) 0.078(3) 0.058(2) 0.0348(19) 0.0173(16) 0.0152(17)
C4 0.052(2) 0.062(2) 0.058(2) 0.0232(18) 0.0127(17) 0.0006(17)
C5 0.0528(19) 0.0498(19) 0.0485(19) 0.0190(16) 0.0173(15) 0.0114(16)
C6 0.0404(16) 0.0446(16) 0.0341(15) 0.0210(13) 0.0084(12) 0.0138(13)
C7 0.0423(16) 0.0423(16) 0.0315(14) 0.0192(13) 0.0093(12) 0.0172(13)
C8 0.0366(15) 0.0429(16) 0.0350(15) 0.0149(13) 0.0120(12) 0.0154(13)
C9 0.0440(17) 0.0503(18) 0.0479(18) 0.0233(15) 0.0118(14) 0.0208(14)
C10 0.0383(17) 0.064(2) 0.0521(19) 0.0222(17) 0.0143(14) 0.0239(15)
C11 0.0360(16) 0.0553(19) 0.0496(18) 0.0186(15) 0.0137(14) 0.0121(14)
C12 0.0381(16) 0.0481(17) 0.0411(16) 0.0182(14) 0.0128(13) 0.0108(13)
C13 0.0351(15) 0.0420(16) 0.0320(14) 0.0154(12) 0.0094(12) 0.0148(12)
C14 0.0375(15) 0.0326(14) 0.0312(14) 0.0111(12) 0.0096(12) 0.0080(12)
C15 0.0366(15) 0.0354(15) 0.0339(15) 0.0153(12) 0.0085(12) 0.0083(12)
C16 0.0462(17) 0.0451(17) 0.0347(15) 0.0160(13) 0.0140(13) 0.0155(14)
C17 0.0455(17) 0.0534(19) 0.0452(18) 0.0192(15) 0.0194(14) 0.0225(15)
C18 0.0384(16) 0.0458(17) 0.0456(17) 0.0196(14) 0.0125(13) 0.0174(13)
C19 0.0318(14) 0.0360(15) 0.0376(15) 0.0136(12) 0.0079(12) 0.0109(12)
C20 0.0350(15) 0.0409(16) 0.0380(16) 0.0171(13) 0.0066(12) 0.0112(13)
C21 0.0395(16) 0.0464(17) 0.0351(15) 0.0184(13) 0.0075(12) 0.0098(13)
C22 0.098(3) 0.092(3) 0.053(2) 0.044(2) 0.034(2) 0.062(3)
C23 0.134(4) 0.119(4) 0.052(2) 0.043(3) 0.048(3) 0.085(3)
C24 0.088(3) 0.087(3) 0.0404(19) 0.034(2) 0.0206(19) 0.040(2)
C25 0.059(2) 0.060(2) 0.0431(18) 0.0280(17) 0.0024(15) 0.0112(17)
C26 0.0471(17) 0.0463(17) 0.0404(16) 0.0224(14) 0.0062(13) 0.0107(14)
Cl1A 0.0624(14) 0.0729(15) 0.0541(16) 0.0210(13) 0.0064(12) 0.0303(13)
Cl2A 0.113(3) 0.111(2) 0.0598(15) 0.0061(15) -0.0255(15) -0.0090(18)
Cl1B 0.227(8) 0.272(9) 0.136(6) 0.126(6) 0.093(5) 0.187(7)
Cl2B 0.091(4) 0.511(16) 0.286(10) 0.212(11) 0.026(5) 0.025(6)
C100 0.121(5) 0.120(5) 0.144(6) 0.047(5) -0.055(4) 0.026(4)

loop_
_atom_type_symbol
_atom_type_description
_atom_type_scat_dispersion_real
_atom_type_scat_dispersion_imag
_atom_type_scat_source
C C 0.0181 0.0091 'International Tables Vol C Tables 4.2.6.8 and 6.1.1.4'
H H 0.0000 0.0000 'International Tables Vol C Tables 4.2.6.8 and 6.1.1.4'
N N 0.0311 0.0180 'International Tables Vol C Tables 4.2.6.8 and 6.1.1.4'
O O 0.0492 0.0322 'International Tables Vol C Tables 4.2.6.8 and 6.1.1.4'
Cl Cl 0.3639 0.7018 'International Tables Vol C Tables 4.2.6.8 and 6.1.1.4'

loop_
_geom_angle_atom_site_label_1
_geom_angle_atom_site_label_2
_geom_angle_atom_site_label_3
_geom_angle
C7 N1 C8 127.7(3)
C7 N1 H1N 120(2)
C8 N1 H1N 112(2)
C14 N2 C13 125.9(2)
C14 N2 H2N 117(2)
C13 N2 H2N 116.5(19)
C20 N3 C21 127.4(3)
C20 N3 H3N 113(2)
C21 N3 H3N 119(2)
C19 N4 C15 116.9(2)
C6 C1 C2 120.1(3)
C6 C1 H1 120.0
C2 C1 H1 120.0
C3 C2 C1 119.8(3)
C3 C2 H2 120.1
C1 C2 H2 120.1
C4 C3 C2 120.4(3)
C4 C3 H3 119.8
C2 C3 H3 119.8
C3 C4 C5 120.0(3)
C3 C4 H4 120.0
C5 C4 H4 120.0
C6 C5 C4 120.2(3)
C6 C5 H5 119.9
C4 C5 H5 119.9
C5 C6 C1 119.5(3)
C5 C6 C7 117.3(3)
C1 C6 C7 123.2(3)
O1 C7 N1 123.8(3)
O1 C7 C6 120.9(3)
N1 C7 C6 115.3(2)
C9 C8 C13 119.4(3)
C9 C8 N1 122.0(3)
C13 C8 N1 118.4(2)
C10 C9 C8 120.1(3)
C10 C9 H9 120.0
C8 C9 H9 120.0
C9 C10 C11 120.3(3)
C9 C10 H10 119.9
C11 C10 H10 119.9
C12 C11 C10 119.9(3)
C12 C11 H11 120.0
C10 C11 H11 120.0
C11 C12 C13 120.4(3)
C11 C12 H12 119.8
C13 C12 H12 119.8
C12 C13 C8 119.8(3)
C12 C13 N2 117.6(2)
C8 C13 N2 122.6(2)
O2 C14 N2 123.8(3)
O2 C14 C15 120.4(2)
N2 C14 C15 115.8(2)
N4 C15 C16 123.4(3)
N4 C15 C14 117.0(2)
C16 C15 C14 119.7(2)
C17 C16 C15 118.7(3)
C17 C16 H16 120.6
C15 C16 H16 120.6
C16 C17 C18 119.0(3)
C16 C17 H17 120.5
C18 C17 H17 120.5
C17 C18 C19 118.6(3)
C17 C18 H18 120.7
C19 C18 H18 120.7
N4 C19 C18 123.4(3)
N4 C19 C20 117.9(2)
C18 C19 C20 118.7(3)
O3 C20 N3 125.1(3)
O3 C20 C19 119.4(2)
N3 C20 C19 115.6(2)
C22 C21 C26 119.3(3)
C22 C21 N3 117.0(3)
C26 C21 N3 123.7(3)
C21 C22 C23 119.9(3)
C21 C22 H22 120.0
C23 C22 H22 120.0
C24 C23 C22 121.3(4)
C24 C23 H23 119.3
C22 C23 H23 119.3
C25 C24 C23 118.3(3)
C25 C24 H24 120.8
C23 C24 H24 120.8
C24 C25 C26 121.7(3)
C24 C25 H25 119.2
C26 C25 H25 119.2
C25 C26 C21 119.4(3)
C25 C26 H26 120.3
C21 C26 H26 120.3
Cl2B C100 Cl1B 126.6(6)
Cl1B C100 Cl2A 105.0(5)
Cl2B C100 Cl1A 133.7(5)
Cl2A C100 Cl1A 112.3(4)
Cl2B C100 H10A 91.0
Cl1B C100 H10A 112.7
Cl2A C100 H10A 109.2
Cl1A C100 H10A 109.2
Cl2B C100 H10B 103.0
Cl1B C100 H10B 112.9
Cl2A C100 H10B 109.2
Cl1A C100 H10B 109.2
H10A C100 H10B 107.9

loop_
_geom_bond_atom_site_label_1
_geom_bond_atom_site_label_2
_geom_bond_distance
O1 C7 1.238(3)
O2 C14 1.244(3)
O3 C20 1.233(3)
N1 C7 1.341(4)
N1 C8 1.420(4)
N1 H1N 0.89(4)
N2 C14 1.336(4)
N2 C13 1.431(4)
N2 H2N 0.94(3)
N3 C20 1.344(4)
N3 C21 1.421(4)
N3 H3N 0.85(4)
N4 C19 1.338(4)
N4 C15 1.347(3)
C1 C6 1.389(4)
C1 C2 1.389(4)
C1 H1 0.9500
C2 C3 1.377(5)
C2 H2 0.9500
C3 C4 1.372(5)
C3 H3 0.9500
C4 C5 1.386(5)
C4 H4 0.9500
C5 C6 1.381(4)
C5 H5 0.9500
C6 C7 1.506(4)
C8 C9 1.391(4)
C8 C13 1.398(4)
C9 C10 1.384(4)
C9 H9 0.9500
C10 C11 1.386(5)
C10 H10 0.9500
C11 C12 1.379(4)
C11 H11 0.9500
C12 C13 1.386(4)
C12 H12 0.9500
C14 C15 1.501(4)
C15 C16 1.385(4)
C16 C17 1.378(4)
C16 H16 0.9500
C17 C18 1.383(4)
C17 H17 0.9500
C18 C19 1.389(4)
C18 H18 0.9500
C19 C20 1.512(4)
C21 C22 1.377(5)
C21 C26 1.389(4)
C22 C23 1.382(5)
C22 H22 0.9500
C23 C24 1.375(6)
C23 H23 0.9500
C24 C25 1.367(5)
C24 H24 0.9500
C25 C26 1.382(4)
C25 H25 0.9500
C26 H26 0.9500
Cl1A C100 1.815(9)
Cl2A C100 1.669(7)
Cl1B C100 1.661(11)
Cl2B C100 1.592(10)
C100 H10A 0.9900
C100 H10B 0.9900

loop_
_geom_hbond_atom_site_label_D
_geom_hbond_atom_site_label_H
_geom_hbond_atom_site_label_A
_geom_hbond_distance_DH
_geom_hbond_distance_HA
_geom_hbond_distance_DA
_geom_hbond_angle_DHA
_geom_hbond_site_symmetry_A
N1 H1N O2 0.89(4) 1.91(4) 2.730(3) 151(3) .
N2 H2N O1 0.94(3) 2.02(3) 2.869(3) 150(3) 2_665
N3 H3N N4 0.85(4) 2.28(3) 2.725(3) 113(3) .
N2 H2N N4 0.94(3) 2.26(3) 2.695(3) 107(2) .
N3 H3N O1 0.85(4) 2.41(4) 3.200(3) 155(3) 2_665

loop_
_geom_torsion_atom_site_label_1
_geom_torsion_atom_site_label_2
_geom_torsion_atom_site_label_3
_geom_torsion_atom_site_label_4
_geom_torsion
C6 C1 C2 C3 1.5(5)
C1 C2 C3 C4 -0.7(6)
C2 C3 C4 C5 -0.1(6)
C3 C4 C5 C6 0.0(5)
C4 C5 C6 C1 0.8(5)
C4 C5 C6 C7 -179.9(3)
C2 C1 C6 C5 -1.6(5)
C2 C1 C6 C7 179.2(3)
C8 N1 C7 O1 -8.9(5)
C8 N1 C7 C6 172.9(3)
C5 C6 C7 O1 -15.1(4)
C1 C6 C7 O1 164.2(3)
C5 C6 C7 N1 163.1(3)
C1 C6 C7 N1 -17.6(4)
C7 N1 C8 C9 -30.9(5)
C7 N1 C8 C13 153.3(3)
C13 C8 C9 C10 -0.3(5)
N1 C8 C9 C10 -176.2(3)
C8 C9 C10 C11 -0.1(5)
C9 C10 C11 C12 0.6(5)
C10 C11 C12 C13 -0.6(5)
C11 C12 C13 C8 0.1(5)
C11 C12 C13 N2 -178.2(3)
C9 C8 C13 C12 0.3(4)
N1 C8 C13 C12 176.3(3)
C9 C8 C13 N2 178.6(3)
N1 C8 C13 N2 -5.4(4)
C14 N2 C13 C12 -125.5(3)
C14 N2 C13 C8 56.2(4)
C13 N2 C14 O2 -6.1(4)
C13 N2 C14 C15 174.4(2)
C19 N4 C15 C16 1.1(4)
C19 N4 C15 C14 -179.6(2)
O2 C14 C15 N4 174.9(2)
N2 C14 C15 N4 -5.5(4)
O2 C14 C15 C16 -5.7(4)
N2 C14 C15 C16 173.8(3)
N4 C15 C16 C17 1.2(5)
C14 C15 C16 C17 -178.2(3)
C15 C16 C17 C18 -1.7(5)
C16 C17 C18 C19 0.1(5)
C15 N4 C19 C18 -2.8(4)
C15 N4 C19 C20 177.4(2)
C17 C18 C19 N4 2.3(5)
C17 C18 C19 C20 -177.9(3)
C21 N3 C20 O3 -5.1(5)
C21 N3 C20 C19 173.8(3)
N4 C19 C20 O3 -171.7(3)
C18 C19 C20 O3 8.5(4)
N4 C19 C20 N3 9.3(4)
C18 C19 C20 N3 -170.5(3)
C20 N3 C21 C22 -172.2(3)
C20 N3 C21 C26 8.6(5)
C26 C21 C22 C23 -1.5(6)
N3 C21 C22 C23 179.3(4)
C21 C22 C23 C24 0.9(8)
C22 C23 C24 C25 0.3(8)
C23 C24 C25 C26 -1.1(6)
C24 C25 C26 C21 0.6(5)
C22 C21 C26 C25 0.7(5)
N3 C21 C26 C25 179.9(3)
